data_4035317
loop_
_publ_author_name
'Uemura, Naohiro'
'Toyoda, Seiya'
'Ishikawa, Hiroki'
'Yoshida, Yasushi'
'Mino, Takashi'
'Kasashima, Yoshio'
'Sakamoto, Masami'

_publ_section_title
;
 Asymmetric Diels-Alder Reaction Involving Dynamic Enantioselective
 Crystallization.
;
_journal_issue 16
_journal_name_full 'The Journal of organic chemistry'
_journal_page_first 9300
_journal_page_last 9304
_journal_paper_doi 10.1021/acs.joc.8b01273
_journal_volume 83
_journal_year 2018
_chemical_absolute_configuration ad
_chemical_formula_sum 'C15 H13 N O3'
_chemical_formula_weight 255.26
_space_group_crystal_system orthorhombic
_space_group_IT_number 19
_space_group_name_Hall 'P 2ac 2ab'
_space_group_name_H-M_alt 'P 21 21 21'
_atom_sites_solution_hydrogens geom
_atom_sites_solution_primary direct
_atom_sites_solution_secondary difmap
_cell_angle_alpha 90
_cell_angle_beta 90
_cell_angle_gamma 90
_cell_formula_units_Z 4
_cell_length_a 6.7516(3)
_cell_length_b 11.9488(5)
_cell_length_c 15.6306(7)
_cell_measurement_reflns_used 9853
_cell_measurement_temperature 173(2)
_cell_measurement_theta_max 68.2320
_cell_measurement_theta_min 2.8270
_cell_volume 1260.98(10)
_computing_cell_refinement 'SAINT V8.34A (Bruker AXS Inc., 2013)'
_computing_data_collection 'APEX2 (Bruker AXS, 2006)'
_computing_data_reduction 'SAINT V8.34A (Bruker AXS Inc., 2013)'
_computing_molecular_graphics 'XSHEL (Bruker AXS,2002)'
_computing_publication_material 'XCIF (Bruker AXS, 2001)'
_computing_structure_refinement 'SHELXL-2014/7 (Sheldrick, 2014)'
_computing_structure_solution 'SHELXS-97 (Sheldrick, 1997)'
_diffrn_ambient_temperature 173(2)
_diffrn_detector_area_resol_mean 8.3333
_diffrn_measured_fraction_theta_full 0.999
_diffrn_measured_fraction_theta_max 0.999
_diffrn_measurement_device_type 'Bruker APEXII Ultra CCD area detector'
_diffrn_measurement_method 'Phi and Omega scans'
_diffrn_radiation_monochromator 'Bruker Helios multilayer confocal mirror'
_diffrn_radiation_type CuK\a
_diffrn_radiation_wavelength 1.54178
_diffrn_reflns_av_R_equivalents 0.0214
_diffrn_reflns_av_unetI/netI 0.0120
_diffrn_reflns_limit_h_max 8
_diffrn_reflns_limit_h_min -8
_diffrn_reflns_limit_k_max 14
_diffrn_reflns_limit_k_min -14
_diffrn_reflns_limit_l_max 18
_diffrn_reflns_limit_l_min -18
_diffrn_reflns_number 24869
_diffrn_reflns_theta_full 68.227
_diffrn_reflns_theta_max 68.227
_diffrn_reflns_theta_min 4.658
_diffrn_source 'Bruker TXS fine-focus rotating anode'
_exptl_absorpt_coefficient_mu 0.775
_exptl_absorpt_correction_T_max 0.89
_exptl_absorpt_correction_T_min 0.81
_exptl_absorpt_correction_type empirical
_exptl_absorpt_process_details 'SADABS (Sheldrick 1996)'
_exptl_crystal_colour colourless
_exptl_crystal_density_diffrn 1.345
_exptl_crystal_density_method 'not measured'
_exptl_crystal_description block
_exptl_crystal_F_000 536
_exptl_crystal_size_max 0.200
_exptl_crystal_size_mid 0.200
_exptl_crystal_size_min 0.150
_refine_diff_density_max 0.614
_refine_diff_density_min -0.233
_refine_ls_abs_structure_details
;
Flack x determined using 942 quotients [(I+)-(I-)]/[(I+)+(I-)]
(Parsons, Flack and Wagner, Acta Cryst. B69 (2013) 249-259).
;
_refine_ls_abs_structure_Flack 0.09(3)
_refine_ls_extinction_method none
_refine_ls_goodness_of_fit_ref 1.114
_refine_ls_hydrogen_treatment constr
_refine_ls_matrix_type full
_refine_ls_number_parameters 173
_refine_ls_number_reflns 2303
_refine_ls_number_restraints 0
_refine_ls_restrained_S_all 1.114
_refine_ls_R_factor_all 0.0464
_refine_ls_R_factor_gt 0.0463
_refine_ls_shift/su_max 0.000
_refine_ls_shift/su_mean 0.000
_refine_ls_structure_factor_coef Fsqd
_refine_ls_weighting_details 'w=1/[\s^2^(Fo^2^)+(0.0671P)^2^+0.5512P] where P=(Fo^2^+2Fc^2^)/3'
_refine_ls_weighting_scheme calc
_refine_ls_wR_factor_gt 0.1263
_refine_ls_wR_factor_ref 0.1263
_reflns_number_gt 2302
_reflns_number_total 2303
_reflns_threshold_expression 'I > 2\s(I)'
_cod_data_source_file jo8b01273_si_002.cif
_cod_data_source_block I
_cod_database_code 4035317

loop_
_space_group_symop_operation_xyz
'x, y, z'
'-x+1/2, -y, z+1/2'
'-x, y+1/2, -z+1/2'
'x+1/2, -y+1/2, -z'

loop_
_atom_site_type_symbol
_atom_site_label
_atom_site_fract_x
_atom_site_fract_y
_atom_site_fract_z
_atom_site_U_iso_or_equiv
_atom_site_adp_type
_atom_site_calc_flag
_atom_site_refinement_flags_adp
_atom_site_refinement_flags_posn
_atom_site_occupancy
C C1 0.0829(4) 0.4043(2) 0.6156(2) 0.0344(6) Uani d . . 1
C C2 0.3102(5) 0.3547(2) 0.51201(18) 0.0371(7) Uani d . . 1
C C3 0.1699(5) 0.4351(2) 0.4683(2) 0.0426(8) Uani d . . 1
H H3 0.1091 0.4024 0.4156 0.051 Uiso calc U R 1
C C4 0.2698(6) 0.5523(3) 0.4510(2) 0.0466(8) Uani d . . 1
C C5 0.1064(8) 0.6207(3) 0.4070(3) 0.0676(14) Uani d . . 1
H H5 0.1018 0.6399 0.348 0.081 Uiso calc U R 1
C C6 -0.0233(7) 0.6474(3) 0.4638(3) 0.0671(12) Uani d . . 1
H H6 -0.139 0.6915 0.4562 0.08 Uiso calc U R 1
C C7 0.0478(6) 0.5938(3) 0.5441(3) 0.0526(9) Uani d . . 1
H H7 -0.0059 0.6273 0.5979 0.063 Uiso calc U R 1
C C8 0.0167(5) 0.4647(2) 0.5355(2) 0.0437(8) Uani d . . 1
H H8 -0.121 0.4444 0.5179 0.052 Uiso calc U R 1
C C9 0.3552(4) 0.2739(2) 0.65705(16) 0.0266(6) Uani d . . 1
C C10 0.2545(5) 0.1818(2) 0.68833(19) 0.0369(6) Uani d . . 1
H H10 0.1215 0.1677 0.6717 0.044 Uiso calc U R 1
C C11 0.3512(5) 0.1103(3) 0.7445(2) 0.0457(8) Uani d . . 1
H H11 0.2846 0.0463 0.7661 0.055 Uiso calc U R 1
C C12 0.5445(5) 0.1321(3) 0.76920(19) 0.0438(8) Uani d . . 1
H H12 0.6098 0.0835 0.8081 0.053 Uiso calc U R 1
C C13 0.6425(5) 0.2250(3) 0.73702(19) 0.0392(7) Uani d . . 1
H H13 0.7754 0.2394 0.7536 0.047 Uiso calc U R 1
C C14 0.5486(4) 0.2966(2) 0.68119(18) 0.0309(6) Uani d . . 1
H H14 0.6153 0.3606 0.6595 0.037 Uiso calc U R 1
C C15 0.4654(8) 0.5564(4) 0.4156(3) 0.0788(14) Uani d . . 1
H H15A 0.5054 0.6346 0.408 0.118 Uiso calc U R 1
H H15B 0.4666 0.5183 0.3601 0.118 Uiso calc U R 1
H H15C 0.5581 0.5191 0.4546 0.118 Uiso calc U R 1
N N1 0.2572(3) 0.34635(18) 0.59727(14) 0.0276(5) Uani d . . 1
O O1 0.4469(4) 0.3056(2) 0.48083(15) 0.0582(8) Uani d . . 1
O O2 0.0051(3) 0.4075(2) 0.68478(17) 0.0517(6) Uani d . . 1
O O3 0.2585(4) 0.59916(17) 0.53568(14) 0.0438(6) Uani d . . 1

loop_
_atom_site_aniso_label
_atom_site_aniso_U_11
_atom_site_aniso_U_22
_atom_site_aniso_U_33
_atom_site_aniso_U_12
_atom_site_aniso_U_13
_atom_site_aniso_U_23
C1 0.0295(14) 0.0266(13) 0.0471(17) 0.0001(11) -0.0051(13) -0.0003(12)
C2 0.0577(19) 0.0254(13) 0.0282(13) 0.0018(13) 0.0013(13) 0.0009(11)
C3 0.066(2) 0.0265(14) 0.0354(15) -0.0027(14) -0.0214(15) 0.0005(12)
C4 0.069(2) 0.0326(15) 0.0380(15) -0.0058(16) -0.0138(17) 0.0080(13)
C5 0.113(4) 0.0279(16) 0.062(2) -0.004(2) -0.043(3) 0.0121(17)
C6 0.077(3) 0.0325(17) 0.091(3) 0.0108(18) -0.029(3) 0.007(2)
C7 0.061(2) 0.0294(15) 0.068(2) 0.0088(16) -0.0112(19) 0.0007(16)
C8 0.0375(16) 0.0292(14) 0.064(2) 0.0007(13) -0.0181(16) 0.0054(14)
C9 0.0303(13) 0.0262(12) 0.0234(11) 0.0035(11) 0.0012(10) -0.0016(10)
C10 0.0338(14) 0.0380(15) 0.0391(14) -0.0033(13) -0.0028(13) 0.0069(13)
C11 0.0519(19) 0.0436(18) 0.0417(17) -0.0042(15) -0.0015(15) 0.0158(14)
C12 0.0532(19) 0.0449(17) 0.0333(15) 0.0120(15) -0.0075(14) 0.0076(13)
C13 0.0330(15) 0.0495(18) 0.0350(15) 0.0073(14) -0.0081(12) -0.0064(13)
C14 0.0302(13) 0.0300(13) 0.0327(14) 0.0006(11) 0.0025(12) -0.0061(11)
C15 0.082(3) 0.073(3) 0.082(3) 0.002(3) 0.013(3) 0.028(2)
N1 0.0300(11) 0.0248(10) 0.0280(11) 0.0002(9) -0.0031(9) -0.0003(9)
O1 0.0840(19) 0.0497(14) 0.0408(12) 0.0299(14) 0.0235(13) 0.0100(11)
O2 0.0423(12) 0.0478(13) 0.0651(15) 0.0129(11) 0.0187(12) 0.0063(12)
O3 0.0580(14) 0.0276(10) 0.0459(12) -0.0088(10) -0.0171(11) -0.0001(9)

loop_
_atom_type_symbol
_atom_type_description
_atom_type_scat_dispersion_real
_atom_type_scat_dispersion_imag
_atom_type_scat_source
C C 0.0181 0.0091 'International Tables Vol C Tables 4.2.6.8 and 6.1.1.4'
H H 0.0000 0.0000 'International Tables Vol C Tables 4.2.6.8 and 6.1.1.4'
N N 0.0311 0.0180 'International Tables Vol C Tables 4.2.6.8 and 6.1.1.4'
O O 0.0492 0.0322 'International Tables Vol C Tables 4.2.6.8 and 6.1.1.4'

loop_
_geom_angle_atom_site_label_1
_geom_angle_atom_site_label_2
_geom_angle_atom_site_label_3
_geom_angle
O2 C1 N1 124.7(3)
O2 C1 C8 126.9(3)
N1 C1 C8 108.4(3)
O1 C2 N1 123.8(3)
O1 C2 C3 127.6(3)
N1 C2 C3 108.6(3)
C2 C3 C8 105.2(2)
C2 C3 C4 111.9(3)
C8 C3 C4 101.7(2)
C2 C3 H3 112.4
C8 C3 H3 112.4
C4 C3 H3 112.4
C15 C4 O3 113.0(3)
C15 C4 C5 118.1(4)
O3 C4 C5 99.6(3)
C15 C4 C3 119.4(3)
O3 C4 C3 99.5(2)
C5 C4 C3 104.0(3)
C6 C5 C4 108.1(4)
C6 C5 H5 125.9
C4 C5 H5 125.9
C5 C6 C7 104.8(4)
C5 C6 H6 127.6
C7 C6 H6 127.6
O3 C7 C6 103.0(4)
O3 C7 C8 99.8(3)
C6 C7 C8 108.0(3)
O3 C7 H7 114.8
C6 C7 H7 114.8
C8 C7 H7 114.8
C1 C8 C3 105.1(2)
C1 C8 C7 111.1(3)
C3 C8 C7 101.4(3)
C1 C8 H8 112.8
C3 C8 H8 112.8
C7 C8 H8 112.8
C10 C9 C14 121.5(3)
C10 C9 N1 118.9(2)
C14 C9 N1 119.6(2)
C9 C10 C11 118.8(3)
C9 C10 H10 120.6
C11 C10 H10 120.6
C12 C11 C10 120.2(3)
C12 C11 H11 119.9
C10 C11 H11 119.9
C11 C12 C13 119.9(3)
C11 C12 H12 120.1
C13 C12 H12 120.1
C14 C13 C12 120.5(3)
C14 C13 H13 119.7
C12 C13 H13 119.7
C13 C14 C9 119.0(3)
C13 C14 H14 120.5
C9 C14 H14 120.5
C4 C15 H15A 109.5
C4 C15 H15B 109.5
H15A C15 H15B 109.5
C4 C15 H15C 109.5
H15A C15 H15C 109.5
H15B C15 H15C 109.5
C2 N1 C1 112.4(2)
C2 N1 C9 123.5(2)
C1 N1 C9 123.7(2)
C7 O3 C4 96.9(3)

loop_
_geom_bond_atom_site_label_1
_geom_bond_atom_site_label_2
_geom_bond_distance
C1 O2 1.202(4)
C1 N1 1.395(4)
C1 C8 1.513(4)
C2 O1 1.197(4)
C2 N1 1.384(4)
C2 C3 1.512(4)
C3 C8 1.516(5)
C3 C4 1.578(4)
C3 H3 1.0
C4 C15 1.433(6)
C4 O3 1.439(4)
C4 C5 1.536(5)
C5 C6 1.287(7)
C5 H5 0.95
C6 C7 1.488(6)
C6 H6 0.95
C7 O3 1.430(5)
C7 C8 1.562(4)
C7 H7 1.0
C8 H8 1.0
C9 C10 1.383(4)
C9 C14 1.386(4)
C9 N1 1.435(3)
C10 C11 1.388(4)
C10 H10 0.95
C11 C12 1.386(5)
C11 H11 0.95
C12 C13 1.387(5)
C12 H12 0.95
C13 C14 1.376(4)
C13 H13 0.95
C14 H14 0.95
C15 H15A 0.98
C15 H15B 0.98
C15 H15C 0.98

loop_
_geom_torsion_atom_site_label_1
_geom_torsion_atom_site_label_2
_geom_torsion_atom_site_label_3
_geom_torsion_atom_site_label_4
_geom_torsion
O1 C2 C3 C8 175.5(3)
N1 C2 C3 C8 -5.2(3)
O1 C2 C3 C4 -74.8(4)
N1 C2 C3 C4 104.5(3)
C2 C3 C4 C15 45.7(4)
C8 C3 C4 C15 157.6(3)
C2 C3 C4 O3 -77.6(3)
C8 C3 C4 O3 34.3(3)
C2 C3 C4 C5 179.9(3)
C8 C3 C4 C5 -68.2(3)
C15 C4 C5 C6 -151.7(4)
O3 C4 C5 C6 -29.1(4)
C3 C4 C5 C6 73.4(4)
C4 C5 C6 C7 -2.2(4)
C5 C6 C7 O3 33.5(4)
C5 C6 C7 C8 -71.5(4)
O2 C1 C8 C3 178.0(3)
N1 C1 C8 C3 0.4(3)
O2 C1 C8 C7 69.1(4)
N1 C1 C8 C7 -108.5(3)
C2 C3 C8 C1 2.8(3)
C4 C3 C8 C1 -114.1(2)
C2 C3 C8 C7 118.6(3)
C4 C3 C8 C7 1.7(3)
O3 C7 C8 C1 73.7(4)
C6 C7 C8 C1 -179.1(3)
O3 C7 C8 C3 -37.6(3)
C6 C7 C8 C3 69.6(4)
C14 C9 C10 C11 -0.6(4)
N1 C9 C10 C11 178.4(3)
C9 C10 C11 C12 0.7(5)
C10 C11 C12 C13 -0.7(5)
C11 C12 C13 C14 0.6(5)
C12 C13 C14 C9 -0.5(4)
C10 C9 C14 C13 0.6(4)
N1 C9 C14 C13 -178.5(2)
O1 C2 N1 C1 -174.8(3)
C3 C2 N1 C1 5.8(3)
O1 C2 N1 C9 -2.8(5)
C3 C2 N1 C9 177.8(2)
O2 C1 N1 C2 178.4(3)
C8 C1 N1 C2 -3.9(3)
O2 C1 N1 C9 6.4(4)
C8 C1 N1 C9 -175.9(2)
C10 C9 N1 C2 -110.7(3)
C14 C9 N1 C2 68.3(3)
C10 C9 N1 C1 60.4(3)
C14 C9 N1 C1 -120.6(3)
C6 C7 O3 C4 -50.3(3)
C8 C7 O3 C4 60.9(3)
C15 C4 O3 C7 173.1(3)
C5 C4 O3 C7 46.8(3)
C3 C4 O3 C7 -59.3(3)
